data_4311168
loop_
_publ_author_name
'Richard D. Adams'
'Burjor Captain'
'Wei Fu'
'Michael B. Hall'
'Mark D. Smith'
'Charles Edwin Webster'

_publ_section_title
;
 Dinuclear Ruthenium and Iron Complexes Containing Palladium and Platinum
 with Tri-tert-Butylphosphine Ligands: Synthesis, Structures, and Bonding
;
_journal_name_full 'Inorganic Chemistry'
_journal_page_first 3921
_journal_page_last 3929
_journal_paper_doi 10.1021/ic049675j
_journal_volume 43
_journal_year 2004
_chemical_formula_sum 'C33 H54 O9 P2 Pd2 Ru2'
_chemical_formula_weight 1071.64
_chemical_name_systematic
; 
 ? 
;
_space_group_IT_number 14
_symmetry_cell_setting monoclinic
_symmetry_space_group_name_Hall '-P 2yn'
_symmetry_space_group_name_H-M 'P 1 21/n 1'
_atom_sites_solution_hydrogens geom
_atom_sites_solution_primary direct
_atom_sites_solution_secondary difmap
_audit_creation_method SHELXL-97
_cell_angle_alpha 90.00
_cell_angle_beta 95.003(3)
_cell_angle_gamma 90.00
_cell_formula_units_Z 4
_cell_length_a 8.6504(10)
_cell_length_b 14.4307(17)
_cell_length_c 32.545(4)
_cell_measurement_reflns_used 7150
_cell_measurement_temperature 190(2)
_cell_measurement_theta_max 26.41
_cell_measurement_theta_min 2.35
_cell_volume 4047.2(8)
_computing_cell_refinement 'SAINT+ NT V6.02a (Bruker, 1998)'
_computing_data_collection 'SMART NT V5.619 (Bruker, 2000)'
_computing_data_reduction 'SAINT+ NT V6.02a'
_computing_molecular_graphics 'SHELXTL V5.1 (Sheldrick, 1997)'
_computing_publication_material 'SHELXTL V5.1'
_computing_structure_refinement 'SHELXL-97 (Sheldrick, 1997)'
_computing_structure_solution 'SHELXS-97 (Sheldrick, 1990)'
_diffrn_ambient_temperature 190(2)
_diffrn_measured_fraction_theta_full 0.996
_diffrn_measured_fraction_theta_max 0.996
_diffrn_measurement_device_type 'Bruker SMART APEX CCD diffractometer'
_diffrn_measurement_method 'omega scans'
_diffrn_radiation_monochromator graphite
_diffrn_radiation_source 'fine-focus sealed tube'
_diffrn_radiation_type MoK\a
_diffrn_radiation_wavelength 0.71073
_diffrn_reflns_av_R_equivalents 0.0678
_diffrn_reflns_av_sigmaI/netI 0.0727
_diffrn_reflns_limit_h_max 10
_diffrn_reflns_limit_h_min -7
_diffrn_reflns_limit_k_max 18
_diffrn_reflns_limit_k_min -18
_diffrn_reflns_limit_l_max 40
_diffrn_reflns_limit_l_min -40
_diffrn_reflns_number 26755
_diffrn_reflns_theta_full 26.44
_diffrn_reflns_theta_max 26.44
_diffrn_reflns_theta_min 1.54
_diffrn_standards_decay_% <1
_exptl_absorpt_coefficient_mu 1.732
_exptl_absorpt_correction_T_max 0.89
_exptl_absorpt_correction_T_min 0.53
_exptl_absorpt_correction_type SADABS
_exptl_absorpt_process_details '(SADABS, Bruker, 1997)'
_exptl_crystal_colour red
_exptl_crystal_density_diffrn 1.759
_exptl_crystal_density_method 'not measured'
_exptl_crystal_description bar
_exptl_crystal_F_000 2136
_exptl_crystal_size_max 0.42
_exptl_crystal_size_mid 0.10
_exptl_crystal_size_min 0.07
_refine_diff_density_max 0.968
_refine_diff_density_min -0.705
_refine_diff_density_rms 0.131
_refine_ls_extinction_method none
_refine_ls_goodness_of_fit_ref 1.002
_refine_ls_hydrogen_treatment mixed
_refine_ls_matrix_type full
_refine_ls_number_parameters 451
_refine_ls_number_reflns 8294
_refine_ls_number_restraints 0
_refine_ls_restrained_S_all 1.002
_refine_ls_R_factor_all 0.0724
_refine_ls_R_factor_gt 0.0439
_refine_ls_shift/su_max 0.001
_refine_ls_shift/su_mean 0.000
_refine_ls_structure_factor_coef Fsqd
_refine_ls_weighting_details
; calc 
 [0.00000+1.00000exp(0.50(sin\q/\l)^2^)]/ 
   [\s^2^(Fo^2^)+0.0000+0.0000*P+(0.0326P)^2^+0.0000sin\q/\l] 
 where P = 0.33333Fo^2^ + 0.66667Fc^2^ 
;
_refine_ls_weighting_scheme calc
_refine_ls_wR_factor_gt 0.0815
_refine_ls_wR_factor_ref 0.0899
_reflns_number_gt 5823
_reflns_number_total 8294
_reflns_threshold_expression >2sigma(I)
_cod_data_source_file ic049675jsi20040315_093723.cif
_cod_data_source_block fu330s
_cod_depositor_comments
;
The following automatic conversions were performed:
'_symmetry_cell_setting' value 'Monoclinic' changed to 'monoclinic'
according to '/home/saulius/struct/CIF-dictionaries/cif_core.dic'
dictionary named 'cif_core.dic' version 2.4.1 from 2010-06-29.

Automatic conversion script
Id: cif_fix_enum 1527 2010-12-29 10:47:43Z saulius 
;
_cod_database_code 4311168

loop_
_symmetry_equiv_pos_as_xyz
'x, y, z'
'-x+1/2, y+1/2, -z+1/2'
'-x, -y, -z'
'x-1/2, -y-1/2, z-1/2'

loop_
_atom_site_label
_atom_site_type_symbol
_atom_site_fract_x
_atom_site_fract_y
_atom_site_fract_z
_atom_site_U_iso_or_equiv
_atom_site_adp_type
_atom_site_occupancy
_atom_site_symmetry_multiplicity
_atom_site_calc_flag
_atom_site_refinement_flags
_atom_site_disorder_assembly
_atom_site_disorder_group
Pd1 Pd 0.08624(5) 0.74223(3) 0.208668(12) 0.02392(11) Uani 1 1 d . . .
Pd2 Pd 0.18720(5) 0.74413(3) 0.069040(12) 0.02387(11) Uani 1 1 d . . .
Ru1 Ru 0.27273(5) 0.67567(3) 0.148981(13) 0.02482(12) Uani 1 1 d . . .
Ru2 Ru -0.00911(5) 0.79467(3) 0.128026(13) 0.02387(12) Uani 1 1 d . . .
P1 P 0.02273(17) 0.74993(9) 0.27882(4) 0.0216(3) Uani 1 1 d . . .
P2 P 0.23889(17) 0.75135(10) -0.00176(4) 0.0227(3) Uani 1 1 d . . .
O11 O 0.0431(6) 0.5140(3) 0.13446(14) 0.0531(13) Uani 1 1 d . . .
O12 O 0.5077(6) 0.5774(4) 0.10040(14) 0.0658(16) Uani 1 1 d . . .
O13 O 0.4651(5) 0.8536(3) 0.15702(15) 0.0570(13) Uani 1 1 d . . .
O14 O 0.4194(5) 0.6150(3) 0.23248(12) 0.0453(12) Uani 1 1 d . . .
O21 O -0.2138(5) 0.6575(3) 0.17180(13) 0.0498(12) Uani 1 1 d . . .
O22 O 0.1075(6) 0.9390(3) 0.19353(12) 0.0483(12) Uani 1 1 d . . .
O23 O -0.2731(5) 0.9301(3) 0.10739(13) 0.0455(11) Uani 1 1 d . . .
O24 O -0.1123(5) 0.6483(3) 0.06178(12) 0.0357(10) Uani 1 1 d . . .
O25 O 0.1948(6) 0.9401(3) 0.08847(13) 0.0475(12) Uani 1 1 d . . .
C11 C 0.1258(8) 0.5739(4) 0.14024(17) 0.0363(15) Uani 1 1 d . . .
C12 C 0.4152(8) 0.6183(4) 0.11546(18) 0.0406(16) Uani 1 1 d . . .
C13 C 0.3917(7) 0.7883(4) 0.15399(18) 0.0351(14) Uani 1 1 d . . .
C14 C 0.3468(7) 0.6420(4) 0.20445(16) 0.0288(13) Uani 1 1 d . . .
C21 C -0.1216(9) 0.7080(4) 0.16287(18) 0.0415(16) Uani 1 1 d . . .
C22 C 0.0687(7) 0.8681(4) 0.17940(16) 0.0300(13) Uani 1 1 d . . .
C23 C -0.1761(7) 0.8775(4) 0.11479(16) 0.0297(13) Uani 1 1 d . . .
C24 C -0.0459(7) 0.7046(4) 0.08106(17) 0.0330(14) Uani 1 1 d . . .
C25 C 0.1353(7) 0.8710(4) 0.09527(18) 0.0348(14) Uani 1 1 d . . .
C31 C -0.0345(7) 0.6291(3) 0.29628(16) 0.0284(13) Uani 1 1 d . . .
C32 C 0.0700(8) 0.5590(4) 0.27654(18) 0.0397(16) Uani 1 1 d . . .
H32A H 0.0464 0.4964 0.2858 0.060 Uiso 1 1 calc R . .
H32B H 0.1790 0.5735 0.2848 0.060 Uiso 1 1 calc R . .
H32C H 0.0514 0.5625 0.2464 0.060 Uiso 1 1 calc R . .
C33 C -0.0198(8) 0.6138(4) 0.34367(16) 0.0376(15) Uani 1 1 d . . .
H33A H -0.0857 0.6584 0.3566 0.056 Uiso 1 1 calc R . .
H33B H 0.0885 0.6225 0.3546 0.056 Uiso 1 1 calc R . .
H33C H -0.0528 0.5506 0.3498 0.056 Uiso 1 1 calc R . .
C34 C -0.2009(7) 0.6060(4) 0.27955(18) 0.0401(16) Uani 1 1 d . . .
H34A H -0.2139 0.6187 0.2499 0.060 Uiso 1 1 calc R . .
H34B H -0.2736 0.6443 0.2936 0.060 Uiso 1 1 calc R . .
H34C H -0.2218 0.5404 0.2844 0.060 Uiso 1 1 calc R . .
C35 C 0.2011(7) 0.7898(4) 0.31301(15) 0.0278(13) Uani 1 1 d . . .
C36 C 0.2797(7) 0.8686(4) 0.28964(17) 0.0380(15) Uani 1 1 d . . .
H36A H 0.2119 0.9231 0.2877 0.057 Uiso 1 1 calc R . .
H36B H 0.2977 0.8473 0.2619 0.057 Uiso 1 1 calc R . .
H36C H 0.3791 0.8849 0.3047 0.057 Uiso 1 1 calc R . .
C37 C 0.1762(7) 0.8243(4) 0.35640(16) 0.0368(15) Uani 1 1 d . . .
H37A H 0.1204 0.7771 0.3709 0.055 Uiso 1 1 calc R . .
H37B H 0.1153 0.8817 0.3544 0.055 Uiso 1 1 calc R . .
H37C H 0.2770 0.8364 0.3716 0.055 Uiso 1 1 calc R . .
C38 C 0.3239(7) 0.7121(4) 0.31795(18) 0.0419(16) Uani 1 1 d . . .
H38A H 0.4213 0.7374 0.3310 0.063 Uiso 1 1 calc R . .
H38B H 0.3415 0.6871 0.2908 0.063 Uiso 1 1 calc R . .
H38C H 0.2870 0.6626 0.3352 0.063 Uiso 1 1 calc R . .
C39 C -0.1442(7) 0.8327(4) 0.28689(15) 0.0281(13) Uani 1 1 d . . .
C40 C -0.2693(7) 0.8215(4) 0.25076(16) 0.0360(15) Uani 1 1 d . . .
H40A H -0.3067 0.7573 0.2498 0.054 Uiso 1 1 calc R . .
H40B H -0.2251 0.8365 0.2249 0.054 Uiso 1 1 calc R . .
H40C H -0.3560 0.8634 0.2546 0.054 Uiso 1 1 calc R . .
C41 C -0.0875(7) 0.9328(4) 0.28490(17) 0.0365(15) Uani 1 1 d . . .
H41A H -0.1758 0.9751 0.2857 0.055 Uiso 1 1 calc R . .
H41B H -0.0382 0.9423 0.2592 0.055 Uiso 1 1 calc R . .
H41C H -0.0121 0.9452 0.3085 0.055 Uiso 1 1 calc R . .
C42 C -0.2173(7) 0.8212(4) 0.32753(17) 0.0385(15) Uani 1 1 d . . .
H42A H -0.3017 0.8661 0.3289 0.058 Uiso 1 1 calc R . .
H42B H -0.1386 0.8318 0.3506 0.058 Uiso 1 1 calc R . .
H42C H -0.2586 0.7582 0.3293 0.058 Uiso 1 1 calc R . .
C43 C 0.4487(7) 0.7884(4) -0.00486(17) 0.0363(15) Uani 1 1 d . . .
C44 C 0.4830(8) 0.8661(5) 0.02647(19) 0.0494(18) Uani 1 1 d . . .
H44A H 0.4543 0.8460 0.0535 0.074 Uiso 1 1 calc R . .
H44B H 0.4228 0.9213 0.0177 0.074 Uiso 1 1 calc R . .
H44C H 0.5940 0.8809 0.0283 0.074 Uiso 1 1 calc R . .
C45 C 0.5581(7) 0.7079(5) 0.0093(2) 0.056(2) Uani 1 1 d . . .
H45A H 0.5459 0.6574 -0.0108 0.084 Uiso 1 1 calc R . .
H45B H 0.5321 0.6855 0.0363 0.084 Uiso 1 1 calc R . .
H45C H 0.6658 0.7298 0.0114 0.084 Uiso 1 1 calc R . .
C46 C 0.4920(7) 0.8191(5) -0.04753(17) 0.0431(17) Uani 1 1 d . . .
H46A H 0.6049 0.8260 -0.0469 0.065 Uiso 1 1 calc R . .
H46B H 0.4421 0.8786 -0.0548 0.065 Uiso 1 1 calc R . .
H46C H 0.4568 0.7724 -0.0681 0.065 Uiso 1 1 calc R . .
C47 C 0.1097(7) 0.8355(4) -0.03353(16) 0.0277(13) Uani 1 1 d . . .
C48 C 0.1585(7) 0.9352(4) -0.02342(18) 0.0369(15) Uani 1 1 d . . .
H48A H 0.0779 0.9777 -0.0351 0.055 Uiso 1 1 calc R . .
H48B H 0.2563 0.9486 -0.0353 0.055 Uiso 1 1 calc R . .
H48C H 0.1725 0.9432 0.0066 0.055 Uiso 1 1 calc R . .
C49 C 0.1029(7) 0.8250(4) -0.08088(16) 0.0368(15) Uani 1 1 d . . .
H49A H 0.0362 0.8735 -0.0940 0.055 Uiso 1 1 calc R . .
H49B H 0.0606 0.7640 -0.0889 0.055 Uiso 1 1 calc R . .
H49C H 0.2077 0.8310 -0.0899 0.055 Uiso 1 1 calc R . .
C50 C -0.0569(7) 0.8276(4) -0.02060(18) 0.0366(15) Uani 1 1 d . . .
H50A H -0.0563 0.8386 0.0091 0.055 Uiso 1 1 calc R . .
H50B H -0.0972 0.7654 -0.0271 0.055 Uiso 1 1 calc R . .
H50C H -0.1230 0.8737 -0.0356 0.055 Uiso 1 1 calc R . .
C51 C 0.2107(7) 0.6303(4) -0.02522(16) 0.0322(14) Uani 1 1 d . . .
C52 C 0.2871(8) 0.6124(4) -0.06523(18) 0.0499(19) Uani 1 1 d . . .
H52A H 0.2638 0.5491 -0.0747 0.075 Uiso 1 1 calc R . .
H52B H 0.3997 0.6201 -0.0601 0.075 Uiso 1 1 calc R . .
H52C H 0.2467 0.6566 -0.0864 0.075 Uiso 1 1 calc R . .
C53 C 0.2721(8) 0.5590(4) 0.00761(18) 0.0438(17) Uani 1 1 d . . .
H53A H 0.2223 0.5695 0.0331 0.066 Uiso 1 1 calc R . .
H53B H 0.3847 0.5660 0.0131 0.066 Uiso 1 1 calc R . .
H53C H 0.2483 0.4962 -0.0025 0.066 Uiso 1 1 calc R . .
C54 C 0.0368(8) 0.6099(4) -0.03427(18) 0.0414(16) Uani 1 1 d . . .
H54A H -0.0071 0.6516 -0.0560 0.062 Uiso 1 1 calc R . .
H54B H -0.0161 0.6197 -0.0092 0.062 Uiso 1 1 calc R . .
H54C H 0.0228 0.5455 -0.0434 0.062 Uiso 1 1 calc R . .

loop_
_atom_site_aniso_label
_atom_site_aniso_U_11
_atom_site_aniso_U_22
_atom_site_aniso_U_33
_atom_site_aniso_U_23
_atom_site_aniso_U_13
_atom_site_aniso_U_12
Pd1 0.0281(3) 0.0273(2) 0.0166(2) -0.00067(17) 0.00308(18) -0.00083(19)
Pd2 0.0263(3) 0.0286(2) 0.0170(2) -0.00047(17) 0.00384(18) -0.00064(19)
Ru1 0.0275(3) 0.0283(2) 0.0187(2) 0.00080(18) 0.0022(2) 0.0074(2)
Ru2 0.0259(3) 0.0297(2) 0.0161(2) 0.00062(18) 0.00253(19) 0.0062(2)
P1 0.0238(8) 0.0239(7) 0.0172(6) 0.0003(6) 0.0033(6) -0.0009(6)
P2 0.0186(8) 0.0315(8) 0.0185(6) -0.0005(6) 0.0034(6) 0.0013(6)
O11 0.057(3) 0.034(3) 0.065(3) 0.005(2) -0.018(3) -0.004(2)
O12 0.062(4) 0.087(4) 0.050(3) -0.007(3) 0.016(3) 0.042(3)
O13 0.045(3) 0.056(3) 0.069(3) 0.006(3) 0.002(3) -0.018(3)
O14 0.051(3) 0.060(3) 0.024(2) -0.002(2) -0.006(2) 0.018(2)
O21 0.050(3) 0.062(3) 0.038(3) -0.001(2) 0.011(2) -0.027(3)
O22 0.075(4) 0.037(3) 0.032(2) 0.000(2) 0.000(2) -0.016(2)
O23 0.039(3) 0.051(3) 0.046(3) 0.001(2) -0.002(2) 0.020(2)
O24 0.031(2) 0.039(2) 0.036(2) -0.0072(19) 0.001(2) -0.005(2)
O25 0.067(3) 0.033(3) 0.046(3) 0.001(2) 0.020(3) -0.010(2)
C11 0.048(4) 0.031(3) 0.028(3) 0.004(3) -0.006(3) 0.009(3)
C12 0.036(4) 0.049(4) 0.036(3) -0.004(3) 0.000(3) 0.012(3)
C13 0.025(4) 0.040(4) 0.042(4) 0.010(3) 0.008(3) 0.002(3)
C14 0.033(4) 0.030(3) 0.024(3) -0.001(2) 0.005(3) 0.007(3)
C21 0.059(5) 0.033(3) 0.034(3) 0.002(3) 0.012(3) 0.001(3)
C22 0.028(3) 0.035(3) 0.027(3) -0.002(3) 0.000(3) 0.001(3)
C23 0.032(4) 0.039(4) 0.019(3) -0.007(3) 0.006(3) -0.003(3)
C24 0.040(4) 0.034(3) 0.024(3) -0.002(3) -0.006(3) 0.009(3)
C25 0.038(4) 0.033(4) 0.033(3) -0.002(3) 0.003(3) 0.005(3)
C31 0.042(4) 0.018(3) 0.025(3) 0.001(2) 0.002(3) -0.005(3)
C32 0.054(5) 0.026(3) 0.040(4) 0.006(3) 0.009(3) 0.001(3)
C33 0.048(4) 0.038(4) 0.027(3) 0.011(3) 0.003(3) -0.007(3)
C34 0.045(4) 0.038(4) 0.038(3) -0.006(3) 0.007(3) -0.016(3)
C35 0.030(3) 0.036(3) 0.017(3) -0.002(2) -0.003(2) -0.002(3)
C36 0.035(4) 0.050(4) 0.030(3) -0.009(3) 0.006(3) -0.018(3)
C37 0.040(4) 0.047(4) 0.023(3) -0.005(3) 0.003(3) -0.008(3)
C38 0.035(4) 0.057(4) 0.033(3) -0.003(3) -0.003(3) 0.002(3)
C39 0.027(3) 0.037(3) 0.020(3) -0.004(2) 0.005(3) 0.003(3)
C40 0.026(3) 0.057(4) 0.026(3) 0.000(3) 0.004(3) 0.007(3)
C41 0.045(4) 0.034(3) 0.031(3) -0.001(3) 0.005(3) 0.007(3)
C42 0.031(4) 0.057(4) 0.029(3) -0.006(3) 0.008(3) 0.005(3)
C43 0.023(3) 0.056(4) 0.030(3) 0.010(3) 0.006(3) -0.007(3)
C44 0.035(4) 0.069(5) 0.043(4) 0.007(3) -0.002(3) -0.020(4)
C45 0.026(4) 0.083(5) 0.060(5) 0.029(4) 0.012(4) 0.013(4)
C46 0.032(4) 0.063(5) 0.035(3) 0.012(3) 0.010(3) 0.002(3)
C47 0.028(3) 0.033(3) 0.022(3) 0.005(2) 0.001(3) -0.002(3)
C48 0.037(4) 0.035(4) 0.039(3) 0.011(3) 0.006(3) -0.002(3)
C49 0.027(4) 0.057(4) 0.026(3) 0.003(3) -0.002(3) 0.000(3)
C50 0.025(3) 0.043(4) 0.042(4) 0.007(3) 0.002(3) -0.002(3)
C51 0.043(4) 0.028(3) 0.027(3) -0.006(2) 0.011(3) 0.007(3)
C52 0.069(5) 0.050(4) 0.033(3) -0.008(3) 0.015(4) 0.006(4)
C53 0.057(5) 0.036(4) 0.041(4) -0.002(3) 0.017(3) 0.010(3)
C54 0.057(5) 0.037(4) 0.030(3) -0.009(3) 0.002(3) -0.014(3)

loop_
_atom_type_symbol
_atom_type_description
_atom_type_scat_dispersion_real
_atom_type_scat_dispersion_imag
_atom_type_scat_source
C C 0.0033 0.0016 'International Tables Vol C Tables 4.2.6.8 and 6.1.1.4'
H H 0.0000 0.0000 'International Tables Vol C Tables 4.2.6.8 and 6.1.1.4'
O O 0.0106 0.0060 'International Tables Vol C Tables 4.2.6.8 and 6.1.1.4'
P P 0.1023 0.0942 'International Tables Vol C Tables 4.2.6.8 and 6.1.1.4'
Ru Ru -1.2594 0.8363 'International Tables Vol C Tables 4.2.6.8 and 6.1.1.4'
Pd Pd -0.9988 1.0072 'International Tables Vol C Tables 4.2.6.8 and 6.1.1.4'

loop_
_geom_angle_atom_site_label_1
_geom_angle_atom_site_label_2
_geom_angle_atom_site_label_3
_geom_angle
_geom_angle_site_symmetry_1
_geom_angle_site_symmetry_3
_geom_angle_publ_flag
C22 Pd1 C21 82.3(2) . . ?
C22 Pd1 P1 112.81(15) . . ?
C21 Pd1 P1 113.47(16) . . ?
C22 Pd1 Ru2 47.00(16) . . ?
C21 Pd1 Ru2 45.05(16) . . ?
P1 Pd1 Ru2 144.19(4) . . ?
C22 Pd1 Ru1 90.30(15) . . ?
C21 Pd1 Ru1 86.65(16) . . ?
P1 Pd1 Ru1 150.48(4) . . ?
Ru2 Pd1 Ru1 65.227(17) . . ?
C25 Pd2 C24 85.4(2) . . ?
C25 Pd2 P2 114.96(17) . . ?
C24 Pd2 P2 116.22(15) . . ?
C25 Pd2 Ru2 47.01(17) . . ?
C24 Pd2 Ru2 46.10(15) . . ?
P2 Pd2 Ru2 146.65(4) . . ?
C25 Pd2 Ru1 88.76(16) . . ?
C24 Pd2 Ru1 85.10(15) . . ?
P2 Pd2 Ru1 148.14(4) . . ?
Ru2 Pd2 Ru1 65.181(17) . . ?
C12 Ru1 C13 92.7(3) . . ?
C12 Ru1 C14 104.4(2) . . ?
C13 Ru1 C14 90.1(2) . . ?
C12 Ru1 C11 92.0(3) . . ?
C13 Ru1 C11 171.0(3) . . ?
C14 Ru1 C11 96.1(2) . . ?
C12 Ru1 Pd1 170.66(19) . . ?
C13 Ru1 Pd1 89.30(18) . . ?
C14 Ru1 Pd1 66.48(16) . . ?
C11 Ru1 Pd1 87.23(17) . . ?
C12 Ru1 Pd2 75.80(18) . . ?
C13 Ru1 Pd2 82.96(18) . . ?
C14 Ru1 Pd2 173.07(17) . . ?
C11 Ru1 Pd2 90.80(16) . . ?
Pd1 Ru1 Pd2 113.51(2) . . ?
C12 Ru1 Ru2 132.03(19) . . ?
C13 Ru1 Ru2 87.36(18) . . ?
C14 Ru1 Ru2 123.59(16) . . ?
C11 Ru1 Ru2 83.77(18) . . ?
Pd1 Ru1 Ru2 57.152(16) . . ?
Pd2 Ru1 Ru2 56.588(14) . . ?
C23 Ru2 C21 97.1(3) . . ?
C23 Ru2 C24 99.7(2) . . ?
C21 Ru2 C24 88.5(2) . . ?
C23 Ru2 C25 91.8(2) . . ?
C21 Ru2 C25 171.1(3) . . ?
C24 Ru2 C25 90.9(2) . . ?
C23 Ru2 C22 92.8(2) . . ?
C21 Ru2 C22 90.1(2) . . ?
C24 Ru2 C22 167.5(2) . . ?
C25 Ru2 C22 88.5(2) . . ?
C23 Ru2 Pd2 120.66(15) . . ?
C21 Ru2 Pd2 125.96(18) . . ?
C24 Ru2 Pd2 50.86(18) . . ?
C25 Ru2 Pd2 48.53(16) . . ?
C22 Ru2 Pd2 121.70(16) . . ?
C23 Ru2 Pd1 122.85(15) . . ?
C21 Ru2 Pd1 54.1(2) . . ?
C24 Ru2 Pd1 123.70(16) . . ?
C25 Ru2 Pd1 119.70(17) . . ?
C22 Ru2 Pd1 47.21(16) . . ?
Pd2 Ru2 Pd1 115.62(2) . . ?
C23 Ru2 Ru1 175.61(17) . . ?
C21 Ru2 Ru1 86.5(2) . . ?
C24 Ru2 Ru1 82.82(17) . . ?
C25 Ru2 Ru1 84.56(17) . . ?
C22 Ru2 Ru1 84.71(16) . . ?
Pd2 Ru2 Ru1 58.231(16) . . ?
Pd1 Ru2 Ru1 57.621(14) . . ?
C39 P1 C35 108.3(2) . . ?
C39 P1 C31 108.1(3) . . ?
C35 P1 C31 108.6(2) . . ?
C39 P1 Pd1 113.50(16) . . ?
C35 P1 Pd1 109.15(17) . . ?
C31 P1 Pd1 109.11(16) . . ?
C47 P2 C43 108.1(3) . . ?
C47 P2 C51 108.6(3) . . ?
C43 P2 C51 108.9(3) . . ?
C47 P2 Pd2 113.79(17) . . ?
C43 P2 Pd2 108.86(18) . . ?
C51 P2 Pd2 108.50(17) . . ?
O11 C11 Ru1 178.2(6) . . ?
O12 C12 Ru1 170.2(6) . . ?
O13 C13 Ru1 178.4(6) . . ?
O14 C14 Ru1 163.7(5) . . ?
O21 C21 Ru2 159.1(6) . . ?
O21 C21 Pd1 120.1(5) . . ?
Ru2 C21 Pd1 80.8(3) . . ?
O22 C22 Ru2 147.7(5) . . ?
O22 C22 Pd1 126.2(4) . . ?
Ru2 C22 Pd1 85.8(2) . . ?
O23 C23 Ru2 177.3(5) . . ?
O24 C24 Ru2 155.6(5) . . ?
O24 C24 Pd2 121.1(4) . . ?
Ru2 C24 Pd2 83.0(2) . . ?
O25 C25 Ru2 150.9(5) . . ?
O25 C25 Pd2 124.4(5) . . ?
Ru2 C25 Pd2 84.5(2) . . ?
C34 C31 C32 106.2(5) . . ?
C34 C31 C33 108.4(5) . . ?
C32 C31 C33 108.8(5) . . ?
C34 C31 P1 110.6(4) . . ?
C32 C31 P1 107.4(4) . . ?
C33 C31 P1 115.1(4) . . ?
C37 C35 C38 106.9(4) . . ?
C37 C35 C36 108.4(5) . . ?
C38 C35 C36 104.8(5) . . ?
C37 C35 P1 117.6(4) . . ?
C38 C35 P1 110.8(4) . . ?
C36 C35 P1 107.5(4) . . ?
C42 C39 C41 107.4(4) . . ?
C42 C39 C40 109.6(5) . . ?
C41 C39 C40 105.9(5) . . ?
C42 C39 P1 115.3(4) . . ?
C41 C39 P1 109.6(4) . . ?
C40 C39 P1 108.6(4) . . ?
C44 C43 C46 110.1(5) . . ?
C44 C43 C45 106.0(5) . . ?
C46 C43 C45 107.2(5) . . ?
C44 C43 P2 107.6(4) . . ?
C46 C43 P2 116.0(4) . . ?
C45 C43 P2 109.6(4) . . ?
C48 C47 C50 105.0(5) . . ?
C48 C47 C49 107.0(4) . . ?
C50 C47 C49 108.1(5) . . ?
C48 C47 P2 110.3(4) . . ?
C50 C47 P2 108.9(4) . . ?
C49 C47 P2 116.8(4) . . ?
C52 C51 C54 107.0(5) . . ?
C52 C51 C53 109.2(5) . . ?
C54 C51 C53 106.1(5) . . ?
C52 C51 P2 116.3(4) . . ?
C54 C51 P2 109.9(4) . . ?
C53 C51 P2 107.9(4) . . ?

loop_
_geom_bond_atom_site_label_1
_geom_bond_atom_site_label_2
_geom_bond_distance
_geom_bond_site_symmetry_2
_geom_bond_publ_flag
Pd1 C22 2.050(6) . ?
Pd1 C21 2.287(7) . ?
Pd1 P1 2.3971(13) . ?
Pd1 Ru2 2.7863(7) . ?
Pd1 Ru1 2.8009(6) . ?
Pd2 C25 2.085(6) . ?
Pd2 C24 2.164(6) . ?
Pd2 P2 2.3873(13) . ?
Pd2 Ru2 2.7694(6) . ?
Pd2 Ru1 2.8207(7) . ?
Ru1 C12 1.905(6) . ?
Ru1 C13 1.923(7) . ?
Ru1 C14 1.924(6) . ?
Ru1 C11 1.947(7) . ?
Ru1 Ru2 3.0114(7) . ?
Ru2 C23 1.895(6) . ?
Ru2 C21 1.998(6) . ?
Ru2 C24 2.010(6) . ?
Ru2 C25 2.035(6) . ?
Ru2 C22 2.043(6) . ?
P1 C39 1.909(6) . ?
P1 C35 1.911(6) . ?
P1 C31 1.912(5) . ?
P2 C47 1.895(6) . ?
P2 C43 1.903(6) . ?
P2 C51 1.914(6) . ?
O11 C11 1.127(7) . ?
O12 C12 1.139(7) . ?
O13 C13 1.136(7) . ?
O14 C14 1.130(6) . ?
O21 C21 1.136(7) . ?
O22 C22 1.160(6) . ?
O23 C23 1.142(7) . ?
O24 C24 1.149(7) . ?
O25 C25 1.153(7) . ?
C31 C34 1.531(8) . ?
C31 C32 1.534(8) . ?
C31 C33 1.552(7) . ?
C35 C37 1.530(7) . ?
C35 C38 1.543(8) . ?
C35 C36 1.557(7) . ?
C39 C42 1.524(7) . ?
C39 C41 1.529(8) . ?
C39 C40 1.536(8) . ?
C43 C44 1.527(8) . ?
C43 C46 1.535(7) . ?
C43 C45 1.543(9) . ?
C47 C48 1.526(8) . ?
C47 C50 1.540(8) . ?
C47 C49 1.545(7) . ?
C51 C52 1.533(7) . ?
C51 C54 1.536(9) . ?
C51 C53 1.543(8) . ?
